data_7250972
loop_
_publ_author_name
'Antonova, Elina V.'
'Kashina, Maria V.'
'Ivanov, Daniil M.'
'Bokach, Nadezhda A.'
'Kinzhalov, Mikhail A.'

_publ_section_title
;
 Crystal engineering with ambidentate thiocyanate: thiocyanate nitrogen as
 a halogen bond acceptor in platinum(ii) complexes
;
_journal_issue 42
_journal_name_full CrystEngComm
_journal_page_first 6942
_journal_page_last 6948
_journal_paper_doi 10.1039/D5CE00678C
_journal_volume 27
_journal_year 2025
_chemical_formula_moiety 'C18 H11 Br Cl I N2 Pt, C H Cl3'
_chemical_formula_sum 'C19 H12 Br Cl4 I N2 Pt'
_chemical_formula_weight 812.01
_space_group_crystal_system triclinic
_space_group_IT_number 2
_space_group_name_Hall '-P 1'
_space_group_name_H-M_alt 'P -1'
_atom_sites_solution_hydrogens geom
_atom_sites_solution_primary dual
_audit_creation_date 2025-07-03
_audit_creation_method
;
Olex2 1.5
(compiled 2025.05.31 svn.r86d253d1 for OlexSys, GUI svn.r7254)
;
_audit_update_record
;
2025-07-02 deposited with the CCDC.	2025-09-16 downloaded from the CCDC.
;
_cell_angle_alpha 73.195(3)
_cell_angle_beta 81.969(3)
_cell_angle_gamma 88.630(3)
_cell_formula_units_Z 2
_cell_length_a 9.0883(3)
_cell_length_b 9.8987(4)
_cell_length_c 13.0781(5)
_cell_measurement_reflns_used 10148
_cell_measurement_temperature 297.88(10)
_cell_measurement_theta_max 31.9850
_cell_measurement_theta_min 3.0580
_cell_volume 1115.08(7)
_computing_cell_refinement
;
CrysAlisPro, Agilent Technologies,
Version 1.171.36.32 (release 02-08-2013 CrysAlis171 .NET)
(compiled Aug  2 2013,16:46:58)
;
_computing_data_collection
;
CrysAlisPro, Agilent Technologies,
Version 1.171.36.32 (release 02-08-2013 CrysAlis171 .NET)
(compiled Aug  2 2013,16:46:58)
;
_computing_data_reduction
;
CrysAlisPro, Agilent Technologies,
Version 1.171.36.32 (release 02-08-2013 CrysAlis171 .NET)
(compiled Aug  2 2013,16:46:58)
;
_computing_molecular_graphics 'Olex2 1.5 (Dolomanov et al., 2009)'
_computing_publication_material 'Olex2 1.5 (Dolomanov et al., 2009)'
_computing_structure_refinement 'SHELXL 2019/3 (Sheldrick, 2015)'
_computing_structure_solution 'SHELXT 2018/2 (Sheldrick, 2018)'
_diffrn_ambient_temperature 297.88(10)
_diffrn_detector_area_resol_mean 16.2096
_diffrn_measured_fraction_theta_full 0.999
_diffrn_measured_fraction_theta_max 0.909
_diffrn_measurement_details
;
#__ type_ start__ end____ width___ exp.time_
  1 omega  -98.00   39.00   1.0000    4.4800
omega____ theta____ kappa____ phi______ frames
    -      -25.4311    0.0000  120.0000 137

#__ type_ start__ end____ width___ exp.time_
  2 omega  -96.00   -3.00   1.0000    4.4800
omega____ theta____ kappa____ phi______ frames
    -      -25.4311  -77.0000  120.0000 93

#__ type_ start__ end____ width___ exp.time_
  3 omega  -62.00    3.00   1.0000    4.4800
omega____ theta____ kappa____ phi______ frames
    -      -25.4311  -77.0000 -150.0000 65

#__ type_ start__ end____ width___ exp.time_
  4 omega  -23.00   55.00   1.0000    4.4800
omega____ theta____ kappa____ phi______ frames
    -       26.3686  -99.0000  -30.0000 78

#__ type_ start__ end____ width___ exp.time_
  5 omega    6.00   66.00   1.0000    4.4800
omega____ theta____ kappa____ phi______ frames
    -       26.3686  -99.0000   60.0000 60

#__ type_ start__ end____ width___ exp.time_
  6 omega  -43.00   43.00   1.0000    4.4800
omega____ theta____ kappa____ phi______ frames
    -      -25.4311   57.0000  150.0000 86

#__ type_ start__ end____ width___ exp.time_
  7 omega  -87.00   -4.00   1.0000    4.4800
omega____ theta____ kappa____ phi______ frames
    -      -25.4311  -57.0000  -90.0000 83

#__ type_ start__ end____ width___ exp.time_
  8 omega  -94.00   -4.00   1.0000    4.4800
omega____ theta____ kappa____ phi______ frames
    -      -25.4311  -57.0000    0.0000 90

#__ type_ start__ end____ width___ exp.time_
  9 omega  -19.00    7.00   1.0000    4.4800
omega____ theta____ kappa____ phi______ frames
    -       26.3686  -99.0000 -150.0000 26

#__ type_ start__ end____ width___ exp.time_
 10 omega   19.00   68.00   1.0000    4.4800
omega____ theta____ kappa____ phi______ frames
    -       26.3686  -99.0000 -150.0000 49

#__ type_ start__ end____ width___ exp.time_
 11 omega  -18.00   52.00   1.0000    4.4800
omega____ theta____ kappa____ phi______ frames
    -       26.3686  -38.0000 -180.0000 70
;
_diffrn_measurement_device_type 'Xcalibur, Eos'
_diffrn_measurement_method '\w scans'
_diffrn_orient_matrix_UB_11 0.0003868000
_diffrn_orient_matrix_UB_12 0.0479277000
_diffrn_orient_matrix_UB_13 -0.0521889000
_diffrn_orient_matrix_UB_21 -0.0788000000
_diffrn_orient_matrix_UB_22 -0.0026361000
_diffrn_orient_matrix_UB_23 0.0070752000
_diffrn_orient_matrix_UB_31 -0.0021516000
_diffrn_orient_matrix_UB_32 0.0574507000
_diffrn_orient_matrix_UB_33 0.0223408000
_diffrn_radiation_monochromator graphite
_diffrn_radiation_type 'Mo K\a'
_diffrn_radiation_wavelength 0.71073
_diffrn_reflns_av_R_equivalents 0.0327
_diffrn_reflns_av_unetI/netI 0.0365
_diffrn_reflns_Laue_measured_fraction_full 0.999
_diffrn_reflns_Laue_measured_fraction_max 0.909
_diffrn_reflns_limit_h_max 13
_diffrn_reflns_limit_h_min -12
_diffrn_reflns_limit_k_max 14
_diffrn_reflns_limit_k_min -14
_diffrn_reflns_limit_l_max 19
_diffrn_reflns_limit_l_min -19
_diffrn_reflns_number 23292
_diffrn_reflns_point_group_measured_fraction_full 0.999
_diffrn_reflns_point_group_measured_fraction_max 0.909
_diffrn_reflns_theta_full 25.242
_diffrn_reflns_theta_max 32.344
_diffrn_reflns_theta_min 2.606
_diffrn_source 'Enhance (Mo) X-ray Source'
_exptl_absorpt_coefficient_mu 9.956
_exptl_absorpt_correction_T_max 1.00000
_exptl_absorpt_correction_T_min 0.35410
_exptl_absorpt_correction_type multi-scan
_exptl_absorpt_process_details
;
CrysAlisPro, Agilent Technologies,
Version 1.171.36.32 (release 02-08-2013 CrysAlis171 .NET)
(compiled Aug  2 2013,16:46:58)
Empirical absorption correction using spherical harmonics,
 implemented in SCALE3 ABSPACK scaling algorithm.
;
_exptl_crystal_colour 'clear orange'
_exptl_crystal_colour_lustre clear
_exptl_crystal_colour_primary orange
_exptl_crystal_density_diffrn 2.418
_exptl_crystal_description prism
_exptl_crystal_F_000 748
_exptl_crystal_size_max 0.8
_exptl_crystal_size_mid 0.5
_exptl_crystal_size_min 0.3
_refine_diff_density_max 1.199
_refine_diff_density_min -2.007
_refine_diff_density_rms 0.159
_refine_ls_extinction_method none
_refine_ls_goodness_of_fit_ref 1.047
_refine_ls_hydrogen_treatment constr
_refine_ls_matrix_type full
_refine_ls_number_parameters 253
_refine_ls_number_reflns 7246
_refine_ls_number_restraints 0
_refine_ls_restrained_S_all 1.047
_refine_ls_R_factor_all 0.0289
_refine_ls_R_factor_gt 0.0243
_refine_ls_shift/su_max 0.001
_refine_ls_shift/su_mean 0.000
_refine_ls_structure_factor_coef Fsqd
_refine_ls_weighting_details 'w=1/[\s^2^(Fo^2^)+(0.0176P)^2^+0.9564P] where P=(Fo^2^+2Fc^2^)/3'
_refine_ls_weighting_scheme calc
_refine_ls_wR_factor_gt 0.0505
_refine_ls_wR_factor_ref 0.0524
_reflns_Friedel_coverage 0.000
_reflns_number_gt 6574
_reflns_number_total 7246
_reflns_threshold_expression 'I > 2\s(I)'
_cod_data_source_file d5ce00678c5.cif
_cod_data_source_block 13939_sev-139
_cod_depositor_comments 'Adding full bibliography for 7250969--7250973.cif.'
_cod_database_code 7250972
_shelx_shelxl_version_number 2019/3
_chemical_oxdiff_formula C18H11BrClIN2Pt
_shelx_space_group_comment
;
The symmetry employed for this shelxl refinement is uniquely defined
by the following loop, which should always be used as a source of
symmetry information in preference to the above space-group names.
They are only intended as comments.
;
_shelx_estimated_absorpt_t_max 0.154
_shelx_estimated_absorpt_t_min 0.046
_reflns_odcompleteness_completeness 99.94
_reflns_odcompleteness_iscentric 1
_reflns_odcompleteness_theta 30.01
_olex2_refinement_description
;
1. Fixed Uiso
 At 1.2 times of:
  All C(H) groups
2.a Ternary CH refined with riding coordinates:
 C19(H19)
2.b Aromatic/amide H refined with riding coordinates:
 C18(H18), C2(H2), C11(H11), C8(H8), C3(H3), C10(H10), C17(H17), C4(H4),
 C15(H15), C9(H9), C5(H5)
;
_olex2_submission_special_instructions 'No special instructions were received'

loop_
_space_group_symop_operation_xyz
'x, y, z'
'-x, -y, -z'

loop_
_atom_site_label
_atom_site_type_symbol
_atom_site_fract_x
_atom_site_fract_y
_atom_site_fract_z
_atom_site_U_iso_or_equiv
_atom_site_adp_type
_atom_site_occupancy
_atom_site_site_symmetry_order
_atom_site_calc_flag
_atom_site_refinement_flags_posn
_atom_site_refinement_flags_adp
_atom_site_refinement_flags_occupancy
_atom_site_disorder_assembly
_atom_site_disorder_group
Pt1 Pt 0.40577(2) 0.28249(2) 0.46298(2) 0.01134(3) Uani 1 1 d . . . . .
I1 I 0.92772(2) 0.56238(2) 0.27242(2) 0.01793(5) Uani 1 1 d . . . . .
Br1 Br 0.77412(4) 1.11711(3) 0.01134(3) 0.02115(7) Uani 1 1 d . . . . .
Cl1 Cl 0.18872(7) 0.33442(8) 0.37142(6) 0.01508(14) Uani 1 1 d . . . . .
Cl3 Cl 0.10417(10) 0.23678(10) 0.10730(8) 0.02704(18) Uani 1 1 d . . . . .
Cl2 Cl 0.41914(9) 0.30631(10) 0.06109(8) 0.02698(18) Uani 1 1 d . . . . .
Cl4 Cl 0.20476(10) 0.52280(10) -0.00506(8) 0.0309(2) Uani 1 1 d . . . . .
N1 N 0.3243(3) 0.0924(3) 0.5660(2) 0.0133(5) Uani 1 1 d . . . . .
N2 N 0.5635(3) 0.5457(3) 0.3074(2) 0.0148(5) Uani 1 1 d . . . . .
C1 C 0.5791(3) 0.2248(3) 0.5427(2) 0.0138(6) Uani 1 1 d . . . . .
C12 C 0.5009(3) 0.4489(3) 0.3686(2) 0.0144(6) Uani 1 1 d . . . . .
C7 C 0.4228(3) 0.0156(3) 0.6289(2) 0.0122(5) Uani 1 1 d . . . . .
C18 C 0.5113(3) 0.7736(3) 0.1954(3) 0.0149(6) Uani 1 1 d . . . . .
H18 H 0.410473 0.750819 0.213104 0.018 Uiso 1 1 calc R U . . .
C2 C 0.7096(3) 0.3022(4) 0.5333(3) 0.0194(6) Uani 1 1 d . . . . .
H2 H 0.719660 0.393969 0.487605 0.023 Uiso 1 1 calc R U . . .
C6 C 0.5666(3) 0.0874(3) 0.6148(3) 0.0139(6) Uani 1 1 d . . . . .
C13 C 0.6153(3) 0.6752(3) 0.2371(2) 0.0138(6) Uani 1 1 d . . . . .
C11 C 0.1878(3) 0.0370(3) 0.5723(3) 0.0164(6) Uani 1 1 d . . . . .
H11 H 0.121420 0.089711 0.529115 0.020 Uiso 1 1 calc R U . . .
C14 C 0.7678(3) 0.7078(3) 0.2108(3) 0.0148(6) Uani 1 1 d . . . . .
C8 C 0.3822(4) -0.1165(3) 0.6996(3) 0.0164(6) Uani 1 1 d . . . . .
H8 H 0.448956 -0.167661 0.743211 0.020 Uiso 1 1 calc R U . . .
C16 C 0.7096(3) 0.9364(3) 0.1029(3) 0.0158(6) Uani 1 1 d . . . . .
C3 C 0.8250(4) 0.2438(4) 0.5915(3) 0.0208(7) Uani 1 1 d . . . . .
H3 H 0.911398 0.296461 0.583685 0.025 Uiso 1 1 calc R U . . .
C10 C 0.1426(3) -0.0944(3) 0.6400(3) 0.0173(6) Uani 1 1 d . . . . .
H10 H 0.048205 -0.130220 0.641945 0.021 Uiso 1 1 calc R U . . .
C17 C 0.5573(3) 0.9052(3) 0.1278(3) 0.0151(6) Uani 1 1 d . . . . .
H17 H 0.488442 0.971521 0.099416 0.018 Uiso 1 1 calc R U . . .
C4 C 0.8114(3) 0.1075(4) 0.6609(3) 0.0207(7) Uani 1 1 d . . . . .
H4 H 0.888439 0.068969 0.699485 0.025 Uiso 1 1 calc R U . . .
C15 C 0.8142(3) 0.8396(3) 0.1432(3) 0.0165(6) Uani 1 1 d . . . . .
H15 H 0.915004 0.862751 0.125200 0.020 Uiso 1 1 calc R U . . .
C9 C 0.2416(4) -0.1718(3) 0.7050(3) 0.0193(6) Uani 1 1 d . . . . .
H9 H 0.213807 -0.260324 0.751908 0.023 Uiso 1 1 calc R U . . .
C5 C 0.6823(3) 0.0287(4) 0.6725(3) 0.0180(6) Uani 1 1 d . . . . .
H5 H 0.672929 -0.062858 0.718580 0.022 Uiso 1 1 calc R U . . .
C19 C 0.2397(3) 0.3668(3) 0.0943(3) 0.0188(6) Uani 1 1 d . . . . .
H19 H 0.235080 0.387789 0.163470 0.023 Uiso 1 1 calc R U . . .

loop_
_atom_site_aniso_label
_atom_site_aniso_U_11
_atom_site_aniso_U_22
_atom_site_aniso_U_33
_atom_site_aniso_U_23
_atom_site_aniso_U_13
_atom_site_aniso_U_12
Pt1 0.01089(5) 0.01124(6) 0.01064(5) -0.00158(4) -0.00042(4) -0.00098(4)
I1 0.01489(9) 0.01716(10) 0.02059(11) -0.00298(8) -0.00388(8) 0.00031(7)
Br1 0.02013(15) 0.01477(15) 0.02305(17) 0.00236(12) -0.00037(13) -0.00491(12)
Cl1 0.0104(3) 0.0177(3) 0.0143(3) 0.0017(3) -0.0056(2) 0.0004(3)
Cl3 0.0255(4) 0.0258(4) 0.0271(5) -0.0044(4) 0.0002(3) -0.0098(3)
Cl2 0.0185(4) 0.0285(5) 0.0279(5) -0.0001(4) -0.0007(3) 0.0053(3)
Cl4 0.0243(4) 0.0214(4) 0.0388(5) 0.0049(4) -0.0063(4) 0.0025(3)
N1 0.0127(11) 0.0140(12) 0.0123(12) -0.0029(10) -0.0003(9) -0.0014(9)
N2 0.0167(12) 0.0142(13) 0.0127(12) -0.0031(10) -0.0011(10) -0.0007(10)
C1 0.0132(13) 0.0172(15) 0.0116(14) -0.0060(12) 0.0000(11) 0.0002(11)
C12 0.0163(14) 0.0152(14) 0.0125(14) -0.0045(12) -0.0039(11) 0.0012(11)
C7 0.0145(13) 0.0115(13) 0.0103(13) -0.0042(11) 0.0012(10) 0.0002(11)
C18 0.0153(14) 0.0137(14) 0.0149(14) -0.0034(12) 0.0003(11) -0.0031(11)
C2 0.0157(14) 0.0238(17) 0.0175(16) -0.0045(13) 0.0001(12) -0.0059(12)
C6 0.0132(13) 0.0149(14) 0.0148(14) -0.0068(12) -0.0001(11) 0.0006(11)
C13 0.0167(14) 0.0122(14) 0.0107(14) -0.0024(11) 0.0021(11) -0.0024(11)
C11 0.0121(13) 0.0181(15) 0.0176(15) -0.0034(12) -0.0009(11) -0.0008(11)
C14 0.0160(14) 0.0133(14) 0.0150(15) -0.0039(12) -0.0022(11) -0.0014(11)
C8 0.0211(15) 0.0135(14) 0.0133(14) -0.0024(12) -0.0009(12) -0.0008(12)
C16 0.0192(15) 0.0124(14) 0.0136(14) -0.0022(11) 0.0027(11) -0.0053(12)
C3 0.0135(14) 0.0286(18) 0.0211(17) -0.0085(14) -0.0012(12) -0.0037(13)
C10 0.0146(14) 0.0175(15) 0.0180(16) -0.0027(12) -0.0009(12) -0.0033(12)
C17 0.0170(14) 0.0134(14) 0.0134(14) -0.0016(11) -0.0019(11) 0.0005(11)
C4 0.0121(14) 0.0296(19) 0.0213(17) -0.0082(14) -0.0037(12) 0.0053(13)
C15 0.0142(14) 0.0178(15) 0.0168(15) -0.0043(12) -0.0003(11) -0.0027(11)
C9 0.0252(16) 0.0140(15) 0.0158(15) -0.0015(12) 0.0008(13) -0.0022(13)
C5 0.0177(15) 0.0188(16) 0.0166(15) -0.0034(13) -0.0029(12) 0.0026(12)
C19 0.0154(14) 0.0201(16) 0.0193(16) -0.0031(13) -0.0020(12) -0.0017(12)

loop_
_atom_type_symbol
_atom_type_description
_atom_type_scat_dispersion_real
_atom_type_scat_dispersion_imag
_atom_type_scat_source
C C 0.0033 0.0016 'International Tables Vol C Tables 4.2.6.8 and 6.1.1.4'
H H 0.0000 0.0000 'International Tables Vol C Tables 4.2.6.8 and 6.1.1.4'
Br Br -0.2901 2.4595 'International Tables Vol C Tables 4.2.6.8 and 6.1.1.4'
Cl Cl 0.1484 0.1585 'International Tables Vol C Tables 4.2.6.8 and 6.1.1.4'
I I -0.4742 1.8119 'International Tables Vol C Tables 4.2.6.8 and 6.1.1.4'
N N 0.0061 0.0033 'International Tables Vol C Tables 4.2.6.8 and 6.1.1.4'
Pt Pt -1.7033 8.3905 'International Tables Vol C Tables 4.2.6.8 and 6.1.1.4'

loop_
_geom_angle_atom_site_label_1
_geom_angle_atom_site_label_2
_geom_angle_atom_site_label_3
_geom_angle
_geom_angle_site_symmetry_1
_geom_angle_site_symmetry_3
_geom_angle_publ_flag
N1 Pt1 Cl1 95.02(7) . . ?
C1 Pt1 Cl1 175.71(9) . . ?
C1 Pt1 N1 80.85(11) . . ?
C12 Pt1 Cl1 90.08(9) . . ?
C12 Pt1 N1 173.95(11) . . ?
C12 Pt1 C1 93.97(12) . . ?
C7 N1 Pt1 115.02(19) . . ?
C11 N1 Pt1 125.9(2) . . ?
C11 N1 C7 119.0(3) . . ?
C12 N2 C13 169.6(3) . . ?
C2 C1 Pt1 127.9(2) . . ?
C2 C1 C6 117.8(3) . . ?
C6 C1 Pt1 114.3(2) . . ?
N2 C12 Pt1 175.9(3) . . ?
N1 C7 C6 113.7(3) . . ?
N1 C7 C8 120.4(3) . . ?
C8 C7 C6 125.8(3) . . ?
C13 C18 H18 119.9 . . ?
C17 C18 H18 119.9 . . ?
C17 C18 C13 120.2(3) . . ?
C1 C2 H2 119.5 . . ?
C3 C2 C1 121.0(3) . . ?
C3 C2 H2 119.5 . . ?
C1 C6 C7 115.6(3) . . ?
C5 C6 C1 121.3(3) . . ?
C5 C6 C7 123.1(3) . . ?
N2 C13 C14 121.3(3) . . ?
C18 C13 N2 118.1(3) . . ?
C18 C13 C14 120.5(3) . . ?
N1 C11 H11 118.6 . . ?
N1 C11 C10 122.9(3) . . ?
C10 C11 H11 118.6 . . ?
C13 C14 I1 121.6(2) . . ?
C15 C14 I1 119.0(2) . . ?
C15 C14 C13 119.4(3) . . ?
C7 C8 H8 120.1 . . ?
C9 C8 C7 119.7(3) . . ?
C9 C8 H8 120.1 . . ?
C17 C16 Br1 119.0(2) . . ?
C15 C16 Br1 119.1(2) . . ?
C15 C16 C17 121.9(3) . . ?
C2 C3 H3 119.8 . . ?
C4 C3 C2 120.3(3) . . ?
C4 C3 H3 119.8 . . ?
C11 C10 H10 120.9 . . ?
C11 C10 C9 118.2(3) . . ?
C9 C10 H10 120.9 . . ?
C18 C17 C16 118.6(3) . . ?
C18 C17 H17 120.7 . . ?
C16 C17 H17 120.7 . . ?
C3 C4 H4 120.1 . . ?
C3 C4 C5 119.8(3) . . ?
C5 C4 H4 120.1 . . ?
C14 C15 H15 120.3 . . ?
C16 C15 C14 119.4(3) . . ?
C16 C15 H15 120.3 . . ?
C8 C9 H9 120.2 . . ?
C10 C9 C8 119.7(3) . . ?
C10 C9 H9 120.2 . . ?
C6 C5 H5 120.1 . . ?
C4 C5 C6 119.8(3) . . ?
C4 C5 H5 120.1 . . ?
Cl3 C19 Cl2 110.74(18) . . ?
Cl3 C19 Cl4 110.33(17) . . ?
Cl3 C19 H19 108.6 . . ?
Cl2 C19 H19 108.6 . . ?
Cl4 C19 Cl2 109.91(18) . . ?
Cl4 C19 H19 108.6 . . ?

loop_
_geom_bond_atom_site_label_1
_geom_bond_atom_site_label_2
_geom_bond_distance
_geom_bond_site_symmetry_2
_geom_bond_publ_flag
Pt1 Cl1 2.4176(7) . ?
Pt1 N1 2.056(3) . ?
Pt1 C1 1.992(3) . ?
Pt1 C12 1.892(3) . ?
I1 C14 2.095(3) . ?
Br1 C16 1.895(3) . ?
Cl3 C19 1.759(3) . ?
Cl2 C19 1.764(3) . ?
Cl4 C19 1.762(3) . ?
N1 C7 1.367(4) . ?
N1 C11 1.350(4) . ?
N2 C12 1.157(4) . ?
N2 C13 1.391(4) . ?
C1 C2 1.399(4) . ?
C1 C6 1.410(4) . ?
C7 C6 1.466(4) . ?
C7 C8 1.389(4) . ?
C18 H18 0.9300 . ?
C18 C13 1.390(4) . ?
C18 C17 1.383(4) . ?
C2 H2 0.9300 . ?
C2 C3 1.398(4) . ?
C6 C5 1.397(4) . ?
C13 C14 1.403(4) . ?
C11 H11 0.9300 . ?
C11 C10 1.379(4) . ?
C14 C15 1.385(4) . ?
C8 H8 0.9300 . ?
C8 C9 1.387(4) . ?
C16 C17 1.397(4) . ?
C16 C15 1.380(4) . ?
C3 H3 0.9300 . ?
C3 C4 1.389(5) . ?
C10 H10 0.9300 . ?
C10 C9 1.386(4) . ?
C17 H17 0.9300 . ?
C4 H4 0.9300 . ?
C4 C5 1.391(5) . ?
C15 H15 0.9300 . ?
C9 H9 0.9300 . ?
C5 H5 0.9300 . ?
C19 H19 0.9800 . ?

loop_
_geom_torsion_atom_site_label_1
_geom_torsion_atom_site_label_2
_geom_torsion_atom_site_label_3
_geom_torsion_atom_site_label_4
_geom_torsion
_geom_torsion_site_symmetry_1
_geom_torsion_site_symmetry_2
_geom_torsion_site_symmetry_3
_geom_torsion_site_symmetry_4
_geom_torsion_publ_flag
Pt1 N1 C7 C6 3.0(3) . . . . ?
Pt1 N1 C7 C8 -178.2(2) . . . . ?
Pt1 N1 C11 C10 176.9(2) . . . . ?
Pt1 C1 C2 C3 -176.7(2) . . . . ?
Pt1 C1 C6 C7 -6.8(3) . . . . ?
Pt1 C1 C6 C5 176.6(2) . . . . ?
I1 C14 C15 C16 -179.6(2) . . . . ?
Br1 C16 C17 C18 -179.4(2) . . . . ?
Br1 C16 C15 C14 179.5(2) . . . . ?
N1 C7 C6 C1 2.4(4) . . . . ?
N1 C7 C6 C5 178.9(3) . . . . ?
N1 C7 C8 C9 1.1(4) . . . . ?
N1 C11 C10 C9 0.7(5) . . . . ?
N2 C13 C14 I1 1.6(4) . . . . ?
N2 C13 C14 C15 -177.9(3) . . . . ?
C1 C2 C3 C4 -0.6(5) . . . . ?
C1 C6 C5 C4 1.3(5) . . . . ?
C12 N2 C13 C18 -23.0(18) . . . . ?
C12 N2 C13 C14 155.3(15) . . . . ?
C7 N1 C11 C10 0.2(5) . . . . ?
C7 C6 C5 C4 -175.0(3) . . . . ?
C7 C8 C9 C10 -0.3(5) . . . . ?
C18 C13 C14 I1 179.8(2) . . . . ?
C18 C13 C14 C15 0.3(4) . . . . ?
C2 C1 C6 C7 174.7(3) . . . . ?
C2 C1 C6 C5 -1.9(4) . . . . ?
C2 C3 C4 C5 0.0(5) . . . . ?
C6 C1 C2 C3 1.5(5) . . . . ?
C6 C7 C8 C9 179.8(3) . . . . ?
C13 C18 C17 C16 -0.2(4) . . . . ?
C13 C14 C15 C16 0.0(4) . . . . ?
C11 N1 C7 C6 -179.9(3) . . . . ?
C11 N1 C7 C8 -1.1(4) . . . . ?
C11 C10 C9 C8 -0.6(5) . . . . ?
C8 C7 C6 C1 -176.4(3) . . . . ?
C8 C7 C6 C5 0.2(5) . . . . ?
C3 C4 C5 C6 -0.4(5) . . . . ?
C17 C18 C13 N2 178.1(3) . . . . ?
C17 C18 C13 C14 -0.2(4) . . . . ?
C17 C16 C15 C14 -0.3(5) . . . . ?
C15 C16 C17 C18 0.4(5) . . . . ?
